data_7033007
loop_
_publ_author_name
'Anga, Srinivas'
'Bhattacharjee, Jayeeta'
'Harinath, Adimulam'
'Panda, Tarun K.'

_publ_section_title
;
 Synthesis, structure and reactivity study of magnesium amidinato
 complexes derived from carbodiimides and
 N,N'-bis(2,6-diisopropylphenyl)-1,4-diaza-butadiene ligands.
;
_journal_issue 3
_journal_name_full 'Dalton transactions (Cambridge, England : 2003)'
_journal_page_first 955
_journal_page_last 965
_journal_paper_doi 10.1039/c4dt03074e
_journal_volume 44
_journal_year 2015
_chemical_formula_moiety 'C66 H86 Mg N4, C7 H8'
_chemical_formula_sum 'C73 H94 Mg N4'
_chemical_formula_weight 1051.83
_chemical_name_systematic
;
 ?
;
_space_group_IT_number 15
_symmetry_cell_setting monoclinic
_symmetry_space_group_name_Hall '-C 2yc'
_symmetry_space_group_name_H-M 'C 1 2/c 1'
_atom_sites_solution_hydrogens geom
_atom_sites_solution_primary direct
_atom_sites_solution_secondary difmap
_audit_creation_method SHELXL-97
_cell_angle_alpha 90
_cell_angle_beta 98.479(5)
_cell_angle_gamma 90
_cell_formula_units_Z 4
_cell_length_a 17.809(5)
_cell_length_b 19.577(5)
_cell_length_c 17.603(5)
_cell_measurement_reflns_used 10562
_cell_measurement_temperature 120(2)
_cell_measurement_theta_max ?30.530.5
_cell_measurement_theta_min 3.0
_cell_volume 6070(3)
_computing_cell_refinement 'RAPID-AUTO (Rigaku, 1998)'
_computing_data_collection 'RAPID-AUTO (Rigaku, 1998)'
_computing_data_reduction 'teXan (Rigaku/MSC, 2004)'
_computing_molecular_graphics Ortep-32
_computing_publication_material WinGX
_computing_structure_refinement 'SHELXL-97 (Sheldrick, 1997)'
_computing_structure_solution 'SIR 97'
_diffrn_ambient_temperature 120(2)
_diffrn_measured_fraction_theta_full 0.998
_diffrn_measured_fraction_theta_max 0.998
_diffrn_measurement_device_type 'Rigaku RAXIS-RAPID Imaging Plate'
_diffrn_radiation_monochromator graphite
_diffrn_radiation_source 'fine-focus sealed tube'
_diffrn_radiation_type MoK\a
_diffrn_radiation_wavelength 0.71069
_diffrn_reflns_av_R_equivalents 0.0392
_diffrn_reflns_av_sigmaI/netI 0.0225
_diffrn_reflns_limit_h_max 25
_diffrn_reflns_limit_h_min -25
_diffrn_reflns_limit_k_max 27
_diffrn_reflns_limit_k_min -27
_diffrn_reflns_limit_l_max 25
_diffrn_reflns_limit_l_min -25
_diffrn_reflns_number 61348
_diffrn_reflns_theta_full 30.45
_diffrn_reflns_theta_max 30.45
_diffrn_reflns_theta_min 3.04
_exptl_absorpt_coefficient_mu 0.075
_exptl_absorpt_correction_T_max 1.00000
_exptl_absorpt_correction_T_min 0.52771
_exptl_absorpt_correction_type empirical
_exptl_absorpt_process_details
;
Higashi, H. (1995), ABSCOR: Program for Absorption
Correction, Rigaku Corporation, Tokyo, Japan.
;
_exptl_crystal_colour orange
_exptl_crystal_density_diffrn 1.151
_exptl_crystal_density_method 'not measured'
_exptl_crystal_description Plate
_exptl_crystal_F_000 2288
_exptl_crystal_size_max 0.27
_exptl_crystal_size_mid 0.25
_exptl_crystal_size_min 0.20
_refine_diff_density_max 0.519
_refine_diff_density_min -0.255
_refine_diff_density_rms 0.052
_refine_ls_extinction_method none
_refine_ls_goodness_of_fit_ref 0.945
_refine_ls_hydrogen_treatment constr
_refine_ls_matrix_type full
_refine_ls_number_parameters 363
_refine_ls_number_reflns 9204
_refine_ls_number_restraints 0
_refine_ls_restrained_S_all 0.945
_refine_ls_R_factor_all 0.0557
_refine_ls_R_factor_gt 0.0462
_refine_ls_shift/su_max 0.000
_refine_ls_shift/su_mean 0.000
_refine_ls_structure_factor_coef Fsqd
_refine_ls_weighting_details 'calc w=1/[\s^2^(Fo^2^)+(0.0840P)^2^+3.6956P] where P=(Fo^2^+2Fc^2^)/3'
_refine_ls_weighting_scheme calc
_refine_ls_wR_factor_gt 0.1276
_refine_ls_wR_factor_ref 0.1356
_reflns_number_gt 7686
_reflns_number_total 9204
_reflns_threshold_expression >2sigma(I)
_cod_data_source_file c4dt03074e2.cif
_cod_data_source_block compound_4
_cod_depositor_comments 'Adding full bibliography for 7033004--7033010.cif.'
_cod_original_sg_symbol_H-M 'C 2/c'
_cod_database_code 7033007

loop_
_symmetry_equiv_pos_as_xyz
'x, y, z'
'-x, y, -z+1/2'
'x+1/2, y+1/2, z'
'-x+1/2, y+1/2, -z+1/2'
'-x, -y, -z'
'x, -y, z-1/2'
'-x+1/2, -y+1/2, -z'
'x+1/2, -y+1/2, z-1/2'

loop_
_atom_site_label
_atom_site_type_symbol
_atom_site_fract_x
_atom_site_fract_y
_atom_site_fract_z
_atom_site_U_iso_or_equiv
_atom_site_adp_type
_atom_site_occupancy
_atom_site_symmetry_multiplicity
_atom_site_calc_flag
_atom_site_refinement_flags
Mg1 Mg 0.0000 0.29704(2) 0.7500 0.01528(10) Uani 1 2 d S
N1 N -0.10928(4) 0.32060(4) 0.71455(5) 0.01682(16) Uani 1 1 d .
N2 N -0.00850(4) 0.25979(4) 0.63065(5) 0.01666(16) Uani 1 1 d .
C1 C -0.13257(5) 0.30694(5) 0.63402(5) 0.01832(18) Uani 1 1 d .
H8A H -0.1429 0.3502 0.6076 0.022 Uiso 1 1 calc R
H8B H -0.1797 0.2814 0.6283 0.022 Uiso 1 1 calc R
C2 C -0.07675(5) 0.26822(5) 0.59534(5) 0.01722(17) Uani 1 1 d .
C3 C -0.10635(6) 0.24383(5) 0.51480(5) 0.02078(19) Uani 1 1 d .
H15A H -0.0647 0.2436 0.4850 0.025 Uiso 1 1 calc R
H15B H -0.1438 0.2763 0.4910 0.025 Uiso 1 1 calc R
C4 C -0.14211(5) 0.17304(5) 0.51094(6) 0.02064(19) Uani 1 1 d .
C5 C -0.16930(7) 0.14268(6) 0.57313(6) 0.0272(2) Uani 1 1 d .
H21 H -0.1643 0.1654 0.6200 0.033 Uiso 1 1 calc R
C6 C -0.20381(7) 0.07877(7) 0.56588(8) 0.0333(3) Uani 1 1 d .
H20 H -0.2216 0.0591 0.6079 0.040 Uiso 1 1 calc R
C7 C -0.21175(7) 0.04426(6) 0.49632(8) 0.0328(3) Uani 1 1 d .
H19 H -0.2351 0.0017 0.4915 0.039 Uiso 1 1 calc R
C8 C -0.18470(7) 0.07367(6) 0.43412(7) 0.0293(2) Uani 1 1 d .
H18 H -0.1898 0.0508 0.3874 0.035 Uiso 1 1 calc R
C9 C -0.14985(6) 0.13739(6) 0.44143(6) 0.0243(2) Uani 1 1 d .
H17 H -0.1314 0.1565 0.3995 0.029 Uiso 1 1 calc R
C10 C 0.04640(5) 0.23193(5) 0.58556(5) 0.01900(18) Uani 1 1 d .
C11 C 0.08450(6) 0.27838(6) 0.54321(6) 0.0218(2) Uani 1 1 d .
C12 C 0.13221(6) 0.25143(7) 0.49431(6) 0.0290(2) Uani 1 1 d .
H5 H 0.1574 0.2810 0.4653 0.035 Uiso 1 1 calc R
C13 C 0.14265(7) 0.18162(7) 0.48830(7) 0.0327(3) Uani 1 1 d .
H4 H 0.1731 0.1646 0.4540 0.039 Uiso 1 1 calc R
C14 C 0.10792(7) 0.13725(6) 0.53322(6) 0.0297(2) Uani 1 1 d .
H3 H 0.1168 0.0906 0.5302 0.036 Uiso 1 1 calc R
C15 C 0.05952(6) 0.16131(6) 0.58338(6) 0.0228(2) Uani 1 1 d .
C16 C 0.02658(6) 0.11145(5) 0.63577(6) 0.0244(2) Uani 1 1 d .
H9 H -0.0154 0.1342 0.6558 0.029 Uiso 1 1 calc R
C17 C 0.08742(7) 0.09350(7) 0.70411(7) 0.0322(3) Uani 1 1 d .
H11A H 0.1302 0.0730 0.6856 0.048 Uiso 1 1 calc R
H11B H 0.0667 0.0620 0.7373 0.048 Uiso 1 1 calc R
H11C H 0.1034 0.1343 0.7321 0.048 Uiso 1 1 calc R
C18 C -0.00432(7) 0.04611(6) 0.59464(7) 0.0318(2) Uani 1 1 d .
H10A H -0.0374 0.0579 0.5484 0.048 Uiso 1 1 calc R
H10B H -0.0321 0.0204 0.6277 0.048 Uiso 1 1 calc R
H10C H 0.0372 0.0191 0.5821 0.048 Uiso 1 1 calc R
C19 C 0.07484(6) 0.35551(6) 0.54945(6) 0.0244(2) Uani 1 1 d .
H13 H 0.0614 0.3650 0.6004 0.029 Uiso 1 1 calc R
C20 C 0.14822(7) 0.39440(7) 0.54319(7) 0.0325(3) Uani 1 1 d .
H14A H 0.1888 0.3761 0.5794 0.049 Uiso 1 1 calc R
H14B H 0.1415 0.4419 0.5541 0.049 Uiso 1 1 calc R
H14C H 0.1604 0.3897 0.4921 0.049 Uiso 1 1 calc R
C21 C 0.01072(7) 0.38365(7) 0.48997(8) 0.0360(3) Uani 1 1 d .
H12A H 0.0199 0.3715 0.4393 0.054 Uiso 1 1 calc R
H12B H 0.0089 0.4325 0.4943 0.054 Uiso 1 1 calc R
H12C H -0.0368 0.3646 0.4990 0.054 Uiso 1 1 calc R
C22 C -0.17128(5) 0.35327(5) 0.74320(5) 0.01730(18) Uani 1 1 d .
C23 C -0.23580(5) 0.31507(5) 0.75752(6) 0.01981(19) Uani 1 1 d .
C24 C -0.29849(6) 0.34885(6) 0.77920(6) 0.0245(2) Uani 1 1 d .
H24 H -0.3405 0.3235 0.7882 0.029 Uiso 1 1 calc R
C25 C -0.29960(6) 0.41915(6) 0.78765(7) 0.0270(2) Uani 1 1 d .
H25 H -0.3419 0.4409 0.8018 0.032 Uiso 1 1 calc R
C26 C -0.23684(6) 0.45652(6) 0.77464(6) 0.0250(2) Uani 1 1 d .
H26 H -0.2371 0.5037 0.7807 0.030 Uiso 1 1 calc R
C27 C -0.17304(5) 0.42504(5) 0.75254(6) 0.02016(19) Uani 1 1 d .
C28 C -0.23932(6) 0.23767(5) 0.75031(6) 0.02158(19) Uani 1 1 d .
H2 H -0.1898 0.2215 0.7398 0.026 Uiso 1 1 calc R
C29 C -0.29982(6) 0.21399(6) 0.68414(7) 0.0267(2) Uani 1 1 d .
H29A H -0.3489 0.2292 0.6933 0.040 Uiso 1 1 calc R
H29B H -0.2994 0.1650 0.6811 0.040 Uiso 1 1 calc R
H29C H -0.2889 0.2330 0.6367 0.040 Uiso 1 1 calc R
C30 C -0.25524(7) 0.20431(7) 0.82480(7) 0.0323(3) Uani 1 1 d .
H30A H -0.2189 0.2202 0.8668 0.048 Uiso 1 1 calc R
H30B H -0.2513 0.1556 0.8206 0.048 Uiso 1 1 calc R
H30C H -0.3055 0.2162 0.8338 0.048 Uiso 1 1 calc R
C31 C -0.13283(7) 0.51521(7) 0.66543(8) 0.0346(3) Uani 1 1 d .
H31A H -0.1474 0.4863 0.6216 0.052 Uiso 1 1 calc R
H31B H -0.0913 0.5438 0.6563 0.052 Uiso 1 1 calc R
H31C H -0.1751 0.5432 0.6737 0.052 Uiso 1 1 calc R
C32 C -0.10833(6) 0.47083(5) 0.73665(6) 0.0225(2) Uani 1 1 d .
H32 H -0.0666 0.4415 0.7259 0.027 Uiso 1 1 calc R
C33 C -0.07913(7) 0.51468(6) 0.80666(7) 0.0322(2) Uani 1 1 d .
H33A H -0.1196 0.5430 0.8193 0.048 Uiso 1 1 calc R
H33B H -0.0382 0.5430 0.7952 0.048 Uiso 1 1 calc R
H33C H -0.0613 0.4856 0.8494 0.048 Uiso 1 1 calc R
C34 C 0.5000 0.18190(10) 0.7500 0.0441(5) Uani 1 2 d S
H34A H 0.5506 0.1656 0.7667 0.066 Uiso 0.50 1 calc PR
H34B H 0.4827 0.1656 0.6990 0.066 Uiso 0.50 1 calc PR
H34C H 0.4668 0.1656 0.7843 0.066 Uiso 0.50 1 calc PR
C35 C 0.5000 0.25821(9) 0.7500 0.0298(3) Uani 1 2 d S
C36 C 0.50542(6) 0.29478(7) 0.81867(7) 0.0306(2) Uani 1 1 d .
H36 H 0.5091 0.2714 0.8651 0.037 Uiso 1 1 calc R
C37 C 0.50538(7) 0.36551(7) 0.81847(7) 0.0315(2) Uani 1 1 d .
H37 H 0.5090 0.3892 0.8646 0.038 Uiso 1 1 calc R
C38 C 0.5000 0.40107(9) 0.7500 0.0314(3) Uani 1 2 d S
H38 H 0.5000 0.4486 0.7500 0.038 Uiso 1 2 calc SR

loop_
_atom_site_aniso_label
_atom_site_aniso_U_11
_atom_site_aniso_U_22
_atom_site_aniso_U_33
_atom_site_aniso_U_23
_atom_site_aniso_U_13
_atom_site_aniso_U_12
Mg1 0.0126(2) 0.0197(2) 0.0139(2) 0.000 0.00325(15) 0.000
N1 0.0122(3) 0.0230(4) 0.0156(4) -0.0020(3) 0.0033(3) 0.0006(3)
N2 0.0158(3) 0.0198(4) 0.0153(4) 0.0003(3) 0.0054(3) 0.0014(3)
C1 0.0145(4) 0.0240(5) 0.0165(4) -0.0007(3) 0.0025(3) 0.0015(3)
C2 0.0174(4) 0.0197(4) 0.0150(4) 0.0007(3) 0.0039(3) -0.0005(3)
C3 0.0211(4) 0.0263(5) 0.0148(4) -0.0008(3) 0.0022(3) -0.0017(4)
C4 0.0172(4) 0.0255(5) 0.0192(4) -0.0016(4) 0.0024(3) 0.0001(3)
C5 0.0303(5) 0.0302(5) 0.0227(5) -0.0015(4) 0.0092(4) -0.0014(4)
C6 0.0351(6) 0.0330(6) 0.0344(6) 0.0022(5) 0.0143(5) -0.0053(5)
C7 0.0276(5) 0.0289(6) 0.0416(7) -0.0030(5) 0.0035(5) -0.0058(4)
C8 0.0270(5) 0.0310(6) 0.0282(5) -0.0077(4) -0.0015(4) -0.0008(4)
C9 0.0227(5) 0.0301(5) 0.0197(5) -0.0023(4) 0.0018(4) 0.0005(4)
C10 0.0181(4) 0.0259(5) 0.0136(4) -0.0009(3) 0.0044(3) 0.0038(3)
C11 0.0190(4) 0.0310(5) 0.0162(4) 0.0020(4) 0.0052(3) 0.0030(4)
C12 0.0244(5) 0.0450(7) 0.0194(5) 0.0032(4) 0.0098(4) 0.0053(5)
C13 0.0292(5) 0.0496(7) 0.0210(5) -0.0036(5) 0.0097(4) 0.0126(5)
C14 0.0323(6) 0.0346(6) 0.0227(5) -0.0045(4) 0.0056(4) 0.0127(5)
C15 0.0238(5) 0.0273(5) 0.0176(4) -0.0021(4) 0.0034(4) 0.0061(4)
C16 0.0290(5) 0.0217(5) 0.0221(5) -0.0017(4) 0.0030(4) 0.0029(4)
C17 0.0369(6) 0.0336(6) 0.0243(5) 0.0038(4) -0.0020(4) -0.0039(5)
C18 0.0363(6) 0.0254(5) 0.0313(6) -0.0045(4) -0.0026(5) 0.0037(4)
C19 0.0222(5) 0.0292(5) 0.0234(5) 0.0050(4) 0.0082(4) -0.0009(4)
C20 0.0267(5) 0.0427(7) 0.0292(6) 0.0042(5) 0.0076(4) -0.0085(5)
C21 0.0293(6) 0.0309(6) 0.0455(7) 0.0124(5) -0.0016(5) -0.0020(5)
C22 0.0123(4) 0.0237(5) 0.0162(4) -0.0019(3) 0.0031(3) 0.0004(3)
C23 0.0143(4) 0.0273(5) 0.0182(4) -0.0024(3) 0.0038(3) -0.0016(3)
C24 0.0146(4) 0.0346(6) 0.0253(5) -0.0044(4) 0.0062(3) -0.0023(4)
C25 0.0157(4) 0.0370(6) 0.0291(5) -0.0081(4) 0.0060(4) 0.0040(4)
C26 0.0187(4) 0.0278(5) 0.0288(5) -0.0069(4) 0.0044(4) 0.0030(4)
C27 0.0146(4) 0.0246(5) 0.0215(5) -0.0028(4) 0.0034(3) 0.0001(3)
C28 0.0170(4) 0.0259(5) 0.0224(5) 0.0003(4) 0.0047(3) -0.0031(3)
C29 0.0214(5) 0.0305(5) 0.0279(5) -0.0042(4) 0.0026(4) -0.0045(4)
C30 0.0300(6) 0.0399(7) 0.0273(6) 0.0061(5) 0.0058(4) -0.0086(5)
C31 0.0287(6) 0.0363(6) 0.0378(6) 0.0081(5) 0.0014(5) -0.0038(5)
C32 0.0177(4) 0.0219(5) 0.0284(5) -0.0023(4) 0.0048(4) -0.0010(3)
C33 0.0288(5) 0.0328(6) 0.0353(6) -0.0075(5) 0.0056(5) -0.0084(4)
C34 0.0376(10) 0.0299(9) 0.0664(14) 0.000 0.0133(9) 0.000
C35 0.0181(6) 0.0276(8) 0.0443(9) 0.000 0.0069(6) 0.000
C36 0.0212(5) 0.0393(6) 0.0321(6) 0.0057(5) 0.0060(4) -0.0007(4)
C37 0.0223(5) 0.0366(6) 0.0360(6) -0.0050(5) 0.0058(4) -0.0010(4)
C38 0.0211(7) 0.0283(8) 0.0450(10) 0.000 0.0059(6) 0.000

loop_
_atom_type_symbol
_atom_type_description
_atom_type_scat_dispersion_real
_atom_type_scat_dispersion_imag
_atom_type_scat_source
C C 0.0030 0.0020 'International Tables Vol C Tables 4.2.6.8 and 6.1.1.4'
H H 0.0000 0.0000 'International Tables Vol C Tables 4.2.6.8 and 6.1.1.4'
Mg Mg 0.0490 0.0360 'International Tables Vol C Tables 4.2.6.8 and 6.1.1.4'
N N 0.0060 0.0030 'International Tables Vol C Tables 4.2.6.8 and 6.1.1.4'

loop_
_geom_angle_atom_site_label_1
_geom_angle_atom_site_label_2
_geom_angle_atom_site_label_3
_geom_angle
_geom_angle_site_symmetry_1
_geom_angle_site_symmetry_3
N1 Mg1 N1 153.44(6) . 2_556
N1 Mg1 N2 107.39(3) . 2_556
N1 Mg1 N2 81.54(3) 2_556 2_556
N1 Mg1 N2 81.54(3) . .
N1 Mg1 N2 107.39(3) 2_556 .
N2 Mg1 N2 141.43(5) 2_556 .
C22 N1 C1 107.73(7) . .
C22 N1 Mg1 139.13(6) . .
C1 N1 Mg1 112.82(6) . .
C2 N2 C10 116.50(8) . .
C2 N2 Mg1 110.08(6) . .
C10 N2 Mg1 133.34(6) . .
N1 C1 C2 115.37(8) . .
N1 C1 H8A 108.4 . .
C2 C1 H8A 108.4 . .
N1 C1 H8B 108.4 . .
C2 C1 H8B 108.4 . .
H8A C1 H8B 107.5 . .
N2 C2 C1 119.23(9) . .
N2 C2 C3 125.66(9) . .
C1 C2 C3 115.07(8) . .
C2 C3 C4 114.46(8) . .
C2 C3 H15A 108.6 . .
C4 C3 H15A 108.6 . .
C2 C3 H15B 108.6 . .
C4 C3 H15B 108.6 . .
H15A C3 H15B 107.6 . .
C5 C4 C9 118.29(10) . .
C5 C4 C3 123.00(9) . .
C9 C4 C3 118.69(9) . .
C6 C5 C4 120.75(10) . .
C6 C5 H21 119.6 . .
C4 C5 H21 119.6 . .
C7 C6 C5 120.32(11) . .
C7 C6 H20 119.8 . .
C5 C6 H20 119.8 . .
C8 C7 C6 119.56(11) . .
C8 C7 H19 120.2 . .
C6 C7 H19 120.2 . .
C7 C8 C9 120.15(11) . .
C7 C8 H18 119.9 . .
C9 C8 H18 119.9 . .
C8 C9 C4 120.92(10) . .
C8 C9 H17 119.5 . .
C4 C9 H17 119.5 . .
C15 C10 C11 121.69(9) . .
C15 C10 N2 120.83(9) . .
C11 C10 N2 117.46(9) . .
C12 C11 C10 117.70(10) . .
C12 C11 C19 120.18(10) . .
C10 C11 C19 122.11(9) . .
C13 C12 C11 121.31(11) . .
C13 C12 H5 119.3 . .
C11 C12 H5 119.3 . .
C14 C13 C12 120.01(10) . .
C14 C13 H4 120.0 . .
C12 C13 H4 120.0 . .
C13 C14 C15 121.19(11) . .
C13 C14 H3 119.4 . .
C15 C14 H3 119.4 . .
C10 C15 C14 117.90(10) . .
C10 C15 C16 122.40(9) . .
C14 C15 C16 119.63(10) . .
C15 C16 C18 113.19(9) . .
C15 C16 C17 109.36(9) . .
C18 C16 C17 110.00(9) . .
C15 C16 H9 108.0 . .
C18 C16 H9 108.0 . .
C17 C16 H9 108.0 . .
C16 C17 H11A 109.5 . .
C16 C17 H11B 109.5 . .
H11A C17 H11B 109.5 . .
C16 C17 H11C 109.5 . .
H11A C17 H11C 109.5 . .
H11B C17 H11C 109.5 . .
C16 C18 H10A 109.5 . .
C16 C18 H10B 109.5 . .
H10A C18 H10B 109.5 . .
C16 C18 H10C 109.5 . .
H10A C18 H10C 109.5 . .
H10B C18 H10C 109.5 . .
C11 C19 C20 112.37(9) . .
C11 C19 C21 112.76(10) . .
C20 C19 C21 109.27(9) . .
C11 C19 H13 107.4 . .
C20 C19 H13 107.4 . .
C21 C19 H13 107.4 . .
C19 C20 H14A 109.5 . .
C19 C20 H14B 109.5 . .
H14A C20 H14B 109.5 . .
C19 C20 H14C 109.5 . .
H14A C20 H14C 109.5 . .
H14B C20 H14C 109.5 . .
C19 C21 H12A 109.5 . .
C19 C21 H12B 109.5 . .
H12A C21 H12B 109.5 . .
C19 C21 H12C 109.5 . .
H12A C21 H12C 109.5 . .
H12B C21 H12C 109.5 . .
C27 C22 C23 117.93(8) . .
C27 C22 N1 121.07(8) . .
C23 C22 N1 120.82(9) . .
C24 C23 C22 119.83(10) . .
C24 C23 C28 117.98(9) . .
C22 C23 C28 122.19(8) . .
C25 C24 C23 121.60(10) . .
C25 C24 H24 119.2 . .
C23 C24 H24 119.2 . .
C26 C25 C24 118.90(9) . .
C26 C25 H25 120.6 . .
C24 C25 H25 120.6 . .
C25 C26 C27 121.54(10) . .
C25 C26 H26 119.2 . .
C27 C26 H26 119.2 . .
C26 C27 C22 120.19(9) . .
C26 C27 C32 117.47(9) . .
C22 C27 C32 122.30(8) . .
C23 C28 C30 111.39(9) . .
C23 C28 C29 112.29(9) . .
C30 C28 C29 108.86(9) . .
C23 C28 H2 108.1 . .
C30 C28 H2 108.1 . .
C29 C28 H2 108.1 . .
C28 C29 H29A 109.5 . .
C28 C29 H29B 109.5 . .
H29A C29 H29B 109.5 . .
C28 C29 H29C 109.5 . .
H29A C29 H29C 109.5 . .
H29B C29 H29C 109.5 . .
C28 C30 H30A 109.5 . .
C28 C30 H30B 109.5 . .
H30A C30 H30B 109.5 . .
C28 C30 H30C 109.5 . .
H30A C30 H30C 109.5 . .
H30B C30 H30C 109.5 . .
C32 C31 H31A 109.5 . .
C32 C31 H31B 109.5 . .
H31A C31 H31B 109.5 . .
C32 C31 H31C 109.5 . .
H31A C31 H31C 109.5 . .
H31B C31 H31C 109.5 . .
C27 C32 C33 111.11(9) . .
C27 C32 C31 110.65(9) . .
C33 C32 C31 111.26(10) . .
C27 C32 H32 107.9 . .
C33 C32 H32 107.9 . .
C31 C32 H32 107.9 . .
C32 C33 H33A 109.5 . .
C32 C33 H33B 109.5 . .
H33A C33 H33B 109.5 . .
C32 C33 H33C 109.5 . .
H33A C33 H33C 109.5 . .
H33B C33 H33C 109.5 . .
C35 C34 H34A 109.5 . .
C35 C34 H34B 109.5 . .
H34A C34 H34B 109.5 . .
C35 C34 H34C 109.5 . .
H34A C34 H34C 109.5 . .
H34B C34 H34C 109.5 . .
C36 C35 C36 118.30(16) . 2_656
C36 C35 C34 120.85(8) . .
C36 C35 C34 120.85(8) 2_656 .
C37 C36 C35 120.71(12) . .
C37 C36 H36 119.6 . .
C35 C36 H36 119.6 . .
C36 C37 C38 120.36(12) . .
C36 C37 H37 119.8 . .
C38 C37 H37 119.8 . .
C37 C38 C37 119.56(16) 2_656 .
C37 C38 H38 120.2 2_656 .
C37 C38 H38 120.2 . .

loop_
_geom_bond_atom_site_label_1
_geom_bond_atom_site_label_2
_geom_bond_distance
_geom_bond_site_symmetry_2
Mg1 N1 2.0079(9) .
Mg1 N1 2.0079(9) 2_556
Mg1 N2 2.2079(10) 2_556
Mg1 N2 2.2079(10) .
N1 C22 1.4306(12) .
N1 C1 1.4422(12) .
N2 C2 1.2915(13) .
N2 C10 1.4534(12) .
C1 C2 1.4919(13) .
C1 H8A 0.9700 .
C1 H8B 0.9700 .
C2 C3 1.5151(14) .
C3 C4 1.5225(15) .
C3 H15A 0.9700 .
C3 H15B 0.9700 .
C4 C5 1.3936(15) .
C4 C9 1.3978(14) .
C5 C6 1.3916(17) .
C5 H21 0.9300 .
C6 C7 1.3874(18) .
C6 H20 0.9300 .
C7 C8 1.3848(18) .
C7 H19 0.9300 .
C8 C9 1.3908(17) .
C8 H18 0.9300 .
C9 H17 0.9300 .
C10 C15 1.4036(15) .
C10 C11 1.4113(14) .
C11 C12 1.3990(14) .
C11 C19 1.5256(16) .
C12 C13 1.3854(19) .
C12 H5 0.9300 .
C13 C14 1.3808(18) .
C13 H4 0.9300 .
C14 C15 1.4032(14) .
C14 H3 0.9300 .
C15 C16 1.5189(16) .
C16 C18 1.5314(16) .
C16 C17 1.5363(16) .
C16 H9 0.9800 .
C17 H11A 0.9600 .
C17 H11B 0.9600 .
C17 H11C 0.9600 .
C18 H10A 0.9600 .
C18 H10B 0.9600 .
C18 H10C 0.9600 .
C19 C20 1.5304(16) .
C19 C21 1.5333(17) .
C19 H13 0.9800 .
C20 H14A 0.9600 .
C20 H14B 0.9600 .
C20 H14C 0.9600 .
C21 H12A 0.9600 .
C21 H12B 0.9600 .
C21 H12C 0.9600 .
C22 C27 1.4156(15) .
C22 C23 1.4242(13) .
C23 C24 1.3984(14) .
C23 C28 1.5210(15) .
C24 C25 1.3847(17) .
C24 H24 0.9300 .
C25 C26 1.3830(16) .
C25 H25 0.9300 .
C26 C27 1.3973(14) .
C26 H26 0.9300 .
C27 C32 1.5183(14) .
C28 C30 1.5283(15) .
C28 C29 1.5371(15) .
C28 H2 0.9800 .
C29 H29A 0.9600 .
C29 H29B 0.9600 .
C29 H29C 0.9600 .
C30 H30A 0.9600 .
C30 H30B 0.9600 .
C30 H30C 0.9600 .
C31 C32 1.5348(17) .
C31 H31A 0.9600 .
C31 H31B 0.9600 .
C31 H31C 0.9600 .
C32 C33 1.5288(16) .
C32 H32 0.9800 .
C33 H33A 0.9600 .
C33 H33B 0.9600 .
C33 H33C 0.9600 .
C34 C35 1.494(3) .
C34 H34A 0.9600 .
C34 H34B 0.9600 .
C34 H34C 0.9600 .
C35 C36 1.3959(16) .
C35 C36 1.3959(16) 2_656
C36 C37 1.3847(18) .
C36 H36 0.9300 .
C37 C38 1.3829(16) .
C37 H37 0.9300 .
C38 C37 1.3829(16) 2_656
C38 H38 0.9300 .
